data_2010040
loop_
_publ_author_name
'Rombertus van Doorn, A.'
'Verboom, W.'
'Reinhoudt, D. N.'
'Harkema, S.'

_publ_section_title
;
 A salophene--uranium--water complex
;
_journal_issue 9
_journal_name_full 'Acta Crystallographica Section C'
_journal_page_first 1449
_journal_page_last 1451
_journal_paper_doi 10.1107/S0108270194000065
_journal_volume 50
_journal_year 1994
_chemical_formula_moiety '2(C22 H18 N2 O6 U1),3(H2 O1)'
_chemical_formula_sum 'C44 H42 N4 O15 U2'
_chemical_formula_weight 1342.9
_space_group_IT_number 2
_space_group_name_Hall '-P 1'
_space_group_name_H-M_alt 'P -1'
_symmetry_cell_setting triclinic
_symmetry_space_group_name_Hall '-P 1'
_symmetry_space_group_name_H-M 'P -1'
_atom_type_scat_source IntTabIV
_cell_angle_alpha 84.01(4)
_cell_angle_beta 74.91(6)
_cell_angle_gamma 86.29(5)
_cell_formula_units_Z 2
_cell_length_a 12.056(6)
_cell_length_b 12.293(5)
_cell_length_c 15.843(6)
_cell_measurement_reflns_used 23
_cell_measurement_temperature 293
_cell_measurement_theta_max 12
_cell_measurement_theta_min 6
_cell_volume 2252.9(18)
_diffrn_measurement_device 'Enraf-Nonius CAD-4'
_diffrn_measurement_method \w/2\q
_diffrn_radiation_type Mo
_diffrn_radiation_wavelength 0.7107
_diffrn_reflns_av_R_equivalents 0.021
_diffrn_reflns_limit_h_max 13
_diffrn_reflns_limit_h_min -13
_diffrn_reflns_limit_k_max 14
_diffrn_reflns_limit_k_min -14
_diffrn_reflns_limit_l_max 18
_diffrn_reflns_limit_l_min -18
_diffrn_reflns_number 15016
_diffrn_reflns_theta_max 25
_diffrn_standards_decay_% 1.6
_diffrn_standards_interval_time 60
_diffrn_standards_number 3
_exptl_absorpt_coefficient_mu 6.88
_exptl_absorpt_correction_T_max 1.24
_exptl_absorpt_correction_T_min 0.78
_exptl_absorpt_correction_type 'empirical (DIFABS; Walker & Stuart, 1983)'
_exptl_crystal_colour orange
_exptl_crystal_density_diffrn 1.98
_exptl_crystal_description parallepiped
_exptl_crystal_F_000 1276
_exptl_crystal_size_max 0.7
_exptl_crystal_size_mid 0.4
_exptl_crystal_size_min 0.1
_refine_diff_density_max '1.8 close to U'
_refine_diff_density_min -1.92
_refine_ls_extinction_coef 10(1)*10^-8^
_refine_ls_extinction_method 'Zachariasen (1968)'
_refine_ls_goodness_of_fit_obs 1.24
_refine_ls_hydrogen_treatment 'see text'
_refine_ls_number_parameters 591
_refine_ls_number_reflns 5571
_refine_ls_R_factor_obs 0.040
_refine_ls_shift/esd_max 0.02
_refine_ls_structure_factor_coef F
_refine_ls_weighting_details 'w = 4F~o~/\s^2^(F~o~^2^)'
_refine_ls_weighting_scheme calc
_refine_ls_wR_factor_obs 0.051
_reflns_number_observed 5771
_reflns_number_total 7875
_reflns_observed_criterion 'F~o~^2^ > 3\s(F~o~^2^)]'
_cod_data_source_file hu1037.cif
_cod_data_source_block hu1037_structure_1_of_1
_cod_depositor_comments
;
 Marking attached hydrogen atoms.

 Antanas Vaitkus,
 2017-01-30

 Adding the _atom_site_type_symbol data item.

 Antanas Vaitkus,
 2017-01-30

The following automatic conversions were performed:

'_refine_ls_weighting_scheme' value 'w = 4F~o~/\s^2^(F~o~^2^)' was
changed to 'calc'. New tag '_refine_ls_weighting_details' was
created. The value of the new tag was set to 'w =
4F~o~/\s^2^(F~o~^2^)'.

Automatic conversion script
Id: cif_fix_values 3143 2015-03-26 13:38:13Z robertas 
;
_cod_original_cell_volume 2253(2)
_cod_database_code 2010040

loop_
_space_group_symop_id
_space_group_symop_operation_xyz
1 x,y,z
2 -x,-y,-z

loop_
_atom_site_label
_atom_site_type_symbol
_atom_site_fract_x
_atom_site_fract_y
_atom_site_fract_z
_atom_site_attached_hydrogens
U1 U .05450(3) .12389(3) .13452(2) 0
U31 U .38346(3) .59297(3) .34489(2) 0
OW1 O -.0751(6) .1284(6) .0358(5) 2
OW31 O .3746(8) .5235(7) .5004(5) 2
OW3 O .9726(8) .7824(7) .1169(5) 2
OW4 O .419(2) .319(2) .504(2) 2
O2 O -.2614(6) -.0831(7) .1881(6) 0
O9 O -.0655(6) -.0136(6) .1888(4) 0
O26 O .1394(6) .2584(5) .0360(4) 0
O27 O .1189(6) .4093(6) -.0897(5) 0
O29 O .1517(6) .0307(6) .0689(4) 0
O30 O -.0399(6) .2185(6) .1996(4) 0
O32 O .0660(7) .6340(7) .5666(5) 0
O39 O .2234(5) .6730(6) .4243(4) 0
O56 O .5440(5) .4816(6) .3274(4) 0
O57 O .6477(6) .3069(6) .3857(5) 0
O59 O .4645(6) .7063(5) .3537(5) 0
O60 O .3033(6) .4812(6) .3336(5) 0
N11 N .0849(6) .0356(6) .2803(5) 0
N18 N .2098(6) .2013(7) .1902(5) 0
N41 N .2848(7) .7111(6) .2422(5) 0
N48 N .4780(6) .5947(6) .1822(5) 0
C1 C -.3560(10) -.1420(10) .1800(10) 0
C3 C -.2459(9) -.0779(9) .2703(8) 0
C4 C -.3200(10) -.1070(10) .3472(9) 0
C5 C -.2920(10) -.0950(10) .4263(9) 0
C6 C -.1877(9) -.0606(9) .4248(8) 0
C7 C -.1090(9) -.0318(8) .3449(7) 0
C8 C -.1372(8) -.0363(8) .2650(7) 0
C10 C .0070(9) -.0038(8) .3452(7) 0
C12 C .1970(8) .0426(8) .2931(7) 0
C13 C .2431(9) -.0358(9) .3456(7) 0
C14 C .3527(9) -.0230(10) .3542(7) 0
C15 C .4132(9) .0670(10) .3127(8) 0
C16 C .3676(9) .1430(10) .2593(8) 0
C17 C .2590(7) .1306(8) .2486(6) 0
C19 C .2336(8) .3049(8) .1782(6) 0
C20 C .2021(8) .3864(8) .1162(6) 0
C21 C .2210(9) .4958(9) .1238(7) 0
C22 C .2005(9) .5764(9) .0623(7) 0
C23 C .1644(9) .5505(9) -.0078(7) 0
C24 C .1497(8) .4436(8) -.0195(6) 0
C25 C .1613(8) .3599(7) .0453(6) 0
C28 C .1140(10) .4880(10) -.1608(7) 0
C31 C -.0190(10) .6200(10) .6476(8) 0
C33 C .0287(9) .6507(9) .4905(7) 0
C34 C -.0802(9) .6460(10) .4859(8) 0
C35 C -.1094(9) .6650(10) .4070(8) 0
C36 C -.0271(8) .6916(9) .3322(7) 0
C37 C .0903(8) .6950(8) .3349(7) 0
C38 C .1188(8) .6732(8) .4152(6) 0
C40 C .1727(8) .7231(8) .2541(6) 0
C42 C .3551(8) .7498(8) .1605(6) 0
C43 C .3316(9) .8455(8) .1123(7) 0
C44 C .4090(10) .8816(9) .0334(7) 0
C45 C .5080(10) .8218(9) .0020(7) 0
C46 C .5318(9) .7246(9) .0511(7) 0
C47 C .4561(8) .6890(8) .1292(6) 0
C49 C .5271(8) .5094(9) .1453(7) 0
C50 C .5682(8) .4104(8) .1869(6) 0
C51 C .6072(9) .3227(8) .1344(7) 0
C52 C .6577(9) .2300(9) .1660(8) 0
C53 C .6720(9) .2236(8) .2501(8) 0
C54 C .6361(8) .3094(8) .3016(7) 0
C55 C .5780(7) .4023(8) .2733(7) 0
C58 C .7080(10) .2140(10) .4169(9) 0
H1B H -.346241 -.215630 .201513 0
H1C H -.426261 -.111228 .212311 0
H1A H -.356347 -.138726 .119538 0
H4 H -.391166 -.135098 .347819 0
H5 H -.345689 -.111788 .480931 0
H6 H -.167013 -.054956 .478011 0
H10 H .026301 -.014997 .399990 0
H13 H .199008 -.096058 .375639 0
H14 H .386642 -.076719 .388198 0
H15 H .486808 .077007 .321231 0
H16 H .410691 .203927 .228856 0
H19 H .276675 .328474 .214924 0
H21 H .247896 .513850 .171729 0
H22 H .211546 .650439 .069085 0
H23 H .150417 .607362 -.049627 0
H28B H .058526 .544267 -.140496 0
H28C H .187219 .518315 -.183768 0
H28A H .092804 .454405 -.205451 0
H31B H -.068326 .683816 .653861 0
H31C H -.061426 .558489 .646916 0
H31A H .016061 .609485 .695430 0
H34 H -.138665 .630485 .538257 0
H35 H -.186717 .658584 .405040 0
H36 H -.047446 .709018 .278219 0
H40 H .145175 .751725 .205016 0
H43 H .263107 .887359 .134426 0
H44 H .391295 .946827 .000679 0
H45 H .560620 .845368 -.051860 0
H46 H .600901 .682916 .030193 0
H49 H .535802 .511163 .083805 0
H51 H .597086 .328894 .076557 0
H52 H .682806 .171507 .130023 0
H53 H .706406 .159275 .272791 0
H58B H .670054 .149309 .415129 0
H58C H .783890 .210457 .380068 0
H58A H .711012 .220767 .475474 0

loop_
_geom_angle_atom_site_label_1
_geom_angle_atom_site_label_2
_geom_angle_atom_site_label_3
_geom_angle
_geom_angle_publ_flag
OW1 U1 O9 74.3(3) yes
OW1 U1 O26 82.8(3) yes
OW1 U1 O29 90.2(3) yes
OW1 U1 O30 90.4(3) yes
OW1 U1 N11 142.8(2) yes
OW1 U1 N18 153.1(2) yes
O9 U1 O26 156.6(3) yes
O9 U1 O29 89.1(3) yes
O9 U1 O30 92.0(3) yes
O9 U1 N11 69.0(3) yes
O9 U1 N18 132.2(3) yes
O26 U1 O29 86.7(3) yes
O26 U1 O30 92.4(3) yes
O26 U1 N11 134.3(3) yes
O26 U1 N18 71.1(3) yes
O29 U1 O30 178.8(3) yes
O29 U1 N11 94.9(3) yes
O29 U1 N18 94.1(3) yes
O30 U1 N11 85.1(3) yes
O30 U1 N18 84.8(3) yes
N11 U1 N18 63.2(2) yes
OW31 U31 O39 75.2(2) yes
OW31 U31 O56 78.8(2) yes
OW31 U31 O59 90.6(3) yes
OW31 U31 O60 90.8(4) yes
OW31 U31 N41 146.0(2) yes
OW31 U31 N48 150.7(3) yes
O39 U31 O56 153.9(2) yes
O39 U31 O59 90.0(3) yes
O39 U31 O60 90.5(3) yes
O39 U31 N41 70.8(2) yes
O39 U31 N48 134.1(2) yes
O56 U31 O59 90.4(3) yes
O56 U31 O60 89.7(3) yes
O56 U31 N41 135.2(2) yes
O56 U31 N48 72.0(2) yes
O59 U31 O60 178.8(3) yes
O59 U31 N41 90.7(3) yes
O59 U31 N48 91.3(3) yes
O60 U31 N41 88.3(3) yes
O60 U31 N48 87.5(3) yes
N41 U31 N48 63.3(2) yes
C1 O2 C3 119.0(10) yes
C24 O27 C28 117.9(9) yes
C31 O32 C33 117.8(9) yes
C54 O57 C58 117.2(9) yes
C10 N11 C12 117.4(9) yes
C17 N18 C19 119.0(9) yes
C40 N41 C42 118.0(8) yes
C47 N48 C49 119.2(8) yes
O2 C3 C4 127.0(10) yes
C42 C43 C44 121.0(10) yes
C43 C44 C45 121.0(10) yes
C44 C45 C46 119.0(9) yes
C45 C46 C47 121.1(9) yes
N48 C47 C42 117.1(7) yes
N48 C47 C46 123.1(8) yes
C42 C47 C46 119.8(9) yes
N48 C49 C50 127.0(10) yes
C49 C50 C51 117.1(9) yes
C49 C50 C55 122.6(9) yes
O2 C3 C8 110.9(9) yes
C4 C3 C8 122.0(10) yes
C3 C4 C5 120.0(10) yes
C4 C5 C6 120(2) yes
C5 C6 C7 120.0(10) yes
C6 C7 C8 122(2) yes
C6 C7 C10 119(2) yes
C8 C7 C10 119.9(8) yes
O9 C8 C3 120(2) yes
O9 C8 C7 123.3(9) yes
C3 C8 C7 116.2(9) yes
N11 C10 C7 127(2) yes
N11 C12 C13 122.5(8) yes
N11 C12 C17 116.2(9) yes
C13 C12 C17 121.0(10) yes
C12 C13 C14 118.6(9) yes
C13 C14 C15 120(2) yes
C14 C15 C16 121.0(10) yes
C15 C16 C17 120.0(10) yes
N18 C17 C12 117.7(9) yes
N18 C17 C16 123.1(8) yes
C12 C17 C16 119.1(9) yes
N18 C19 C20 127.0(10) yes
C19 C20 C21 117.0(10) yes
C19 C20 C25 122.8(9) yes
C21 C20 C25 119.6(9) yes
C20 C21 C22 120(2) yes
C21 C22 C23 121(2) yes
C22 C23 C24 121.0(10) yes
O27 C24 C23 125.4(9) yes
O27 C24 C25 114.6(9) yes
C23 C24 C25 120(2) yes
O26 C25 C20 122.2(8) yes
O26 C25 C24 119.3(9) yes
C20 C25 C24 118.5(9) yes
O32 C33 C34 125.6(9) yes
O32 C33 C38 112.7(9) yes
C34 C33 C38 122(2) yes
C33 C34 C35 121.0(10) yes
C34 C35 C36 120(2) yes
C35 C36 C37 121.0(10) yes
C36 C37 C38 119.4(8) yes
C36 C37 C40 117.0(10) yes
C38 C37 C40 123.3(9) yes
O39 C38 C33 118.3(9) yes
O39 C38 C37 124.1(8) yes
C33 C38 C37 117.5(9) yes
N41 C40 C37 124.7(9) yes
N41 C42 C43 124.2(8) yes
N41 C42 C47 116.5(8) yes
C43 C42 C47 119.3(8) yes
C51 C50 C55 120.1(9) yes
C50 C51 C52 121(2) yes
C51 C52 C53 120(2) yes
C52 C53 C54 121.0(10) yes
O57 C54 C53 122.9(9) yes
O57 C54 C55 115.4(9) yes
C53 C54 C55 122(2) yes
O56 C55 C50 124.1(8) yes
O56 C55 C54 118.3(9) yes
C50 C55 C54 117.3(9) yes

loop_
_geom_bond_atom_site_label_1
_geom_bond_atom_site_label_2
_geom_bond_distance
_geom_bond_publ_flag
U1 OW1 2.477(8) yes
U1 O9 2.249(7) yes
U1 O26 2.251(6) yes
U1 O29 1.791(6) yes
U1 O30 1.782(7) yes
U1 N11 2.552(8) yes
U1 N18 2.541(9) yes
U31 OW31 2.500(8) yes
U31 O39 2.242(6) yes
U31 O56 2.271(6) yes
U31 O59 1.790(7) yes
U31 O60 1.780(7) yes
U31 N41 2.543(9) yes
U31 N48 2.532(7) yes
O2 C1 1.43(2) yes
O2 C3 1.37(2) yes
O9 C8 1.30(2) yes
O26 C25 1.320(10) yes
O27 C24 1.370(10) yes
O27 C28 1.420(10) yes
O32 C31 1.420(10) yes
O32 C33 1.390(10) yes
O39 C38 1.310(10) yes
O56 C55 1.340(10) yes
O57 C54 1.370(10) yes
O57 C58 1.430(10) yes
N11 C10 1.270(10) yes
N11 C12 1.430(10) yes
N18 C17 1.420(10) yes
N18 C19 1.310(10) yes
N41 C40 1.320(10) yes
N41 C42 1.40(2) yes
N48 C47 1.420(10) yes
N48 C49 1.290(10) yes
C3 C4 1.34(2) yes
C3 C8 1.42(2) yes
C4 C5 1.40(3) yes
C5 C6 1.34(2) yes
C6 C7 1.400(10) yes
C7 C8 1.41(2) yes
C7 C10 1.46(2) yes
C12 C13 1.400(10) yes
C12 C17 1.380(10) yes
C13 C14 1.38(2) yes
C14 C15 1.37(2) yes
C15 C16 1.38(2) yes
C16 C17 1.380(10) yes
C19 C20 1.430(10) yes
C20 C21 1.400(10) yes
C20 C25 1.410(10) yes
C21 C22 1.37(2) yes
C22 C23 1.37(2) yes
C23 C24 1.37(2) yes
C24 C25 1.400(10) yes
C33 C34 1.34(2) yes
C33 C38 1.410(10) yes
C34 C35 1.38(2) yes
C35 C36 1.360(10) yes
C36 C37 1.440(10) yes
C37 C38 1.40(2) yes
C37 C40 1.430(10) yes
C42 C43 1.390(10) yes
C42 C47 1.400(10) yes
C43 C44 1.400(10) yes
C44 C45 1.380(10) yes
C45 C46 1.410(10) yes
C46 C47 1.390(10) yes
C49 C50 1.440(10) yes
C50 C51 1.410(10) yes
C50 C55 1.40(2) yes
C51 C52 1.37(2) yes
C52 C53 1.39(2) yes
C53 C54 1.38(2) yes
C54 C55 1.400(10) yes
C1 H1B 0.96(2) no
C1 H1C 0.950(10) no
C1 H1A 0.95(2) no
C4 H4 0.960(10) no
C5 H5 0.960(10) no
C6 H6 0.960(10) no
C10 H10 0.960(10) no
C13 H13 0.95(2) no
C14 H14 0.960(10) no
C15 H15 0.960(10) no
C16 H16 0.96(2) no
C19 H19 0.96(2) no
C21 H21 0.950(10) no
C22 H22 0.96(2) no
C23 H23 0.95(2) no
C28 H28B 0.960(10) no
C28 H28C 0.960(10) no
C28 H28A 0.960(10) no
C31 H31B 0.950(10) no
C31 H31C 0.95(2) no
C31 H31A 0.950(10) no
C34 H34 0.96(2) no
C35 H35 0.950(10) no
C36 H36 0.950(10) no
C40 H40 0.95(2) no
C43 H43 0.950(10) no
C44 H44 0.95(2) no
C45 H45 0.960(10) no
C46 H46 0.960(10) no
C49 H49 0.96(2) no
C51 H51 0.950(10) no
C52 H52 0.950(10) no
C53 H53 0.95(2) no
C58 H58B 0.950(10) no
C58 H58C 0.960(10) no
C58 H58A 0.950(10) no
